data_1517808
loop_
_publ_author_name
'Gushchin, Pavel V.'
'Kuznetsov, Maxim L.'
'Haukka, Matti'
'Kukushkin, Vadim Yu'

_publ_section_title
;
 Anionic halide&#x00B7;&#x00B7;&#x00B7;alcohol clusters in the solid
 state.
;
_journal_issue 40
_journal_name_full 'The journal of physical chemistry. A'
_journal_page_first 9529
_journal_page_last 9539
_journal_paper_doi 10.1021/jp506256a
_journal_volume 118
_journal_year 2014
_chemical_formula_moiety 'C36 H46 N10 Pt, 2(C H4 O), 2(Cl)'
_chemical_formula_sum 'C38 H54 Cl2 N10 O2 Pt'
_chemical_formula_weight 948.90
_chemical_name_systematic
; 
 ? 
;
_space_group_crystal_system triclinic
_space_group_IT_number 2
_space_group_name_Hall '-P 1'
_space_group_name_H-M_alt 'P -1'
_symmetry_space_group_name_Hall '-P 1'
_symmetry_space_group_name_H-M 'P -1'
_atom_sites_solution_hydrogens geom
_atom_sites_solution_primary direct
_atom_sites_solution_secondary difmap
_audit_creation_method SHELXL-97
_cell_angle_alpha 91.285(2)
_cell_angle_beta 106.122(3)
_cell_angle_gamma 102.222(2)
_cell_formula_units_Z 1
_cell_length_a 10.0300(3)
_cell_length_b 10.1874(3)
_cell_length_c 10.6219(4)
_cell_measurement_reflns_used 7156
_cell_measurement_temperature 123(2)
_cell_measurement_theta_max 30.6460
_cell_measurement_theta_min 3.2990
_cell_volume 1015.21(6)
_computing_cell_refinement
;
CrysAlisPro, Agilent Technologies,
Version 1.171.36.28 (release 01-02-2013 CrysAlis171 .NET)
(compiled Feb  1 2013,16:14:44)
;
_computing_data_collection
;
CrysAlisPro, Agilent Technologies,
Version 1.171.36.28 (release 01-02-2013 CrysAlis171 .NET)
(compiled Feb  1 2013,16:14:44)
;
_computing_data_reduction
;
CrysAlisPro, Agilent Technologies,
Version 1.171.36.28 (release 01-02-2013 CrysAlis171 .NET)
(compiled Feb  1 2013,16:14:44)
;
_computing_molecular_graphics 'CrystaMaker (CrystalMaker Software ltd., 2012)'
_computing_publication_material 'SHELXL-2013 (Sheldrick, 2013)'
_computing_structure_refinement 'SHELXL-97 (Sheldrick, 2008)'
_computing_structure_solution 'SUPERFLIP (Palatinus & Chapuis, 2007)'
_diffrn_ambient_temperature 123(2)
_diffrn_detector_area_resol_mean 10.3953
_diffrn_measured_fraction_theta_full 0.993
_diffrn_measured_fraction_theta_max 0.993
_diffrn_measurement_device '\k-geometry diffractometer'
_diffrn_measurement_device_type 'SuperNova, Dual, Cu at zero, Atlas'
_diffrn_measurement_method '\f scans and \w scans with \k offset'
_diffrn_radiation_monochromator mirror
_diffrn_radiation_type MoK\a
_diffrn_radiation_wavelength 0.71073
_diffrn_reflns_av_R_equivalents 0.0139
_diffrn_reflns_av_sigmaI/netI 0.0275
_diffrn_reflns_limit_h_max 13
_diffrn_reflns_limit_h_min -12
_diffrn_reflns_limit_k_max 11
_diffrn_reflns_limit_k_min -13
_diffrn_reflns_limit_l_max 12
_diffrn_reflns_limit_l_min -14
_diffrn_reflns_number 7754
_diffrn_reflns_theta_full 28.25
_diffrn_reflns_theta_max 28.25
_diffrn_reflns_theta_min 3.31
_diffrn_source micro-source
_exptl_absorpt_coefficient_mu 3.633
_exptl_absorpt_correction_T_max 0.6361
_exptl_absorpt_correction_T_min 0.3761
_exptl_absorpt_correction_type multi-scan
_exptl_absorpt_process_details
;
CrysAlisPro, Agilent Technologies,
Version 1.171.36.28 (release 01-02-2013 CrysAlis171 .NET)
(compiled Feb  1 2013,16:14:44)
Empirical absorption correction using spherical harmonics,
 implemented in SCALE3 ABSPACK scaling algorithm.
;
_exptl_crystal_colour colourless
_exptl_crystal_density_diffrn 1.552
_exptl_crystal_density_method 'not measured'
_exptl_crystal_description block
_exptl_crystal_F_000 480
_exptl_crystal_size_max 0.33
_exptl_crystal_size_mid 0.22
_exptl_crystal_size_min 0.14
_refine_diff_density_max 0.535
_refine_diff_density_min -1.215
_refine_diff_density_rms 0.074
_refine_ls_extinction_method none
_refine_ls_goodness_of_fit_ref 1.069
_refine_ls_hydrogen_treatment constr
_refine_ls_matrix_type full
_refine_ls_number_parameters 245
_refine_ls_number_reflns 4992
_refine_ls_number_restraints 0
_refine_ls_restrained_S_all 1.069
_refine_ls_R_factor_all 0.0157
_refine_ls_R_factor_gt 0.0157
_refine_ls_shift/su_max 0.001
_refine_ls_shift/su_mean 0.000
_refine_ls_structure_factor_coef Fsqd
_refine_ls_weighting_details 'calc w=1/[\s^2^(Fo^2^)+(0.0189P)^2^+0.0559P] where P=(Fo^2^+2Fc^2^)/3'
_refine_ls_weighting_scheme calc
_refine_ls_wR_factor_gt 0.0380
_refine_ls_wR_factor_ref 0.0380
_reflns_number_gt 4992
_reflns_number_total 4992
_reflns_threshold_expression >2sigma(I)
_cod_data_source_file jp506256a_si_001.cif
_cod_data_source_block 2cl2meoh2
_cod_depositor_comments 'Adding full bibliography for 1517806--1517811.cif.'
_cod_original_cell_volume 1015.22(5)
_cod_database_code 1517808

loop_
_symmetry_equiv_pos_as_xyz
'x, y, z'
'-x, -y, -z'

loop_
_atom_site_label
_atom_site_type_symbol
_atom_site_fract_x
_atom_site_fract_y
_atom_site_fract_z
_atom_site_U_iso_or_equiv
_atom_site_adp_type
_atom_site_occupancy
_atom_site_symmetry_multiplicity
_atom_site_calc_flag
_atom_site_refinement_flags
Pt1 Pt 1.0000 1.0000 0.5000 0.01080(3) Uani 1 2 d S
N1 N 0.89750(15) 0.81335(14) 0.52126(14) 0.0125(3) Uani 1 1 d .
N2 N 0.68889(16) 0.64194(15) 0.46399(16) 0.0175(3) Uani 1 1 d .
H2N H 0.7223 0.5942 0.5284 0.021 Uiso 1 1 calc R
H2M H 0.6026 0.6123 0.4100 0.021 Uiso 1 1 calc R
N3 N 0.70328(15) 0.82600(14) 0.33986(14) 0.0121(3) Uani 1 1 d .
N4 N 0.57747(15) 0.99479(14) 0.29490(15) 0.0139(3) Uani 1 1 d .
N5 N 0.80619(15) 1.04175(14) 0.44648(15) 0.0130(3) Uani 1 1 d .
H5N H 0.7944 1.1145 0.4763 0.020 Uiso 1 1 d R
C1 C 0.96064(18) 0.74471(17) 0.63119(18) 0.0140(3) Uani 1 1 d .
C2 C 0.9569(2) 0.78167(19) 0.75644(19) 0.0195(4) Uani 1 1 d .
H2 H 0.9094 0.8499 0.7695 0.023 Uiso 1 1 calc R
C3 C 1.0230(2) 0.7184(2) 0.8624(2) 0.0245(4) Uani 1 1 d .
H3 H 1.0204 0.7434 0.9482 0.029 Uiso 1 1 calc R
C4 C 1.0928(2) 0.6187(2) 0.8441(2) 0.0246(4) Uani 1 1 d .
H4 H 1.1376 0.5753 0.9170 0.029 Uiso 1 1 calc R
C5 C 1.0968(2) 0.58311(19) 0.7192(2) 0.0243(4) Uani 1 1 d .
H5A H 1.1448 0.5152 0.7065 0.029 Uiso 1 1 calc R
C6 C 1.0313(2) 0.64565(18) 0.61222(19) 0.0193(4) Uani 1 1 d .
H6 H 1.0346 0.6210 0.5266 0.023 Uiso 1 1 calc R
C7 C 0.76837(18) 0.75840(16) 0.44824(17) 0.0124(3) Uani 1 1 d .
C8 C 0.71103(18) 0.78590(17) 0.21154(17) 0.0131(3) Uani 1 1 d .
C9 C 0.65587(19) 0.65341(18) 0.15693(18) 0.0168(4) Uani 1 1 d .
H9 H 0.6127 0.5873 0.2040 0.020 Uiso 1 1 calc R
C10 C 0.6647(2) 0.61907(19) 0.03246(19) 0.0203(4) Uani 1 1 d .
H10 H 0.6290 0.5284 -0.0046 0.024 Uiso 1 1 calc R
C11 C 0.7249(2) 0.7151(2) -0.03825(19) 0.0216(4) Uani 1 1 d .
H11 H 0.7286 0.6910 -0.1239 0.026 Uiso 1 1 calc R
C12 C 0.7795(2) 0.8468(2) 0.01724(19) 0.0216(4) Uani 1 1 d .
H12 H 0.8210 0.9131 -0.0307 0.026 Uiso 1 1 calc R
C13 C 0.77413(19) 0.88238(18) 0.14225(18) 0.0166(3) Uani 1 1 d .
H13 H 0.8134 0.9724 0.1805 0.020 Uiso 1 1 calc R
C14 C 0.69736(18) 0.96106(16) 0.36429(17) 0.0122(3) Uani 1 1 d .
C15 C 0.44260(19) 0.89513(18) 0.23771(19) 0.0183(4) Uani 1 1 d .
H15A H 0.3661 0.9251 0.2645 0.022 Uiso 1 1 calc R
H15B H 0.4514 0.8080 0.2748 0.022 Uiso 1 1 calc R
C16 C 0.3987(2) 0.8727(2) 0.0886(2) 0.0243(4) Uani 1 1 d .
H16A H 0.3917 0.9587 0.0506 0.036 Uiso 1 1 calc R
H16B H 0.3060 0.8088 0.0578 0.036 Uiso 1 1 calc R
H16C H 0.4701 0.8362 0.0611 0.036 Uiso 1 1 calc R
C19 C 0.5709(2) 1.13730(18) 0.2849(2) 0.0196(4) Uani 1 1 d .
H19A H 0.5156 1.1483 0.1944 0.024 Uiso 1 1 calc R
H19B H 0.6687 1.1927 0.3006 0.024 Uiso 1 1 calc R
C18 C 0.5033(2) 1.1895(2) 0.3814(2) 0.0310(5) Uani 1 1 d .
H18A H 0.4055 1.1367 0.3652 0.046 Uiso 1 1 calc R
H18B H 0.5021 1.2845 0.3698 0.046 Uiso 1 1 calc R
H18C H 0.5587 1.1811 0.4715 0.046 Uiso 1 1 calc R
Cl1 Cl 0.35501(5) 0.54273(4) 0.30396(4) 0.01764(9) Uani 1 1 d .
O1S O 0.17885(16) 0.73029(14) 0.37635(14) 0.0259(3) Uani 1 1 d .
H1O H 0.2260 0.6751 0.3632 0.039 Uiso 1 1 calc R
C1S C 0.0881(2) 0.7531(2) 0.2553(2) 0.0284(5) Uani 1 1 d .
H1SA H 0.1142 0.7142 0.1828 0.043 Uiso 1 1 calc R
H1SB H 0.0978 0.8503 0.2490 0.043 Uiso 1 1 calc R
H1SC H -0.0108 0.7107 0.2499 0.043 Uiso 1 1 calc R

loop_
_atom_site_aniso_label
_atom_site_aniso_U_11
_atom_site_aniso_U_22
_atom_site_aniso_U_33
_atom_site_aniso_U_23
_atom_site_aniso_U_13
_atom_site_aniso_U_12
Pt1 0.01053(5) 0.01087(5) 0.00951(5) -0.00062(3) 0.00133(3) 0.00145(3)
N1 0.0133(7) 0.0116(7) 0.0114(7) 0.0012(5) 0.0017(6) 0.0028(5)
N2 0.0149(7) 0.0164(7) 0.0156(8) 0.0045(6) -0.0013(6) -0.0009(6)
N3 0.0137(7) 0.0115(7) 0.0094(7) -0.0002(5) 0.0009(6) 0.0028(5)
N4 0.0115(7) 0.0130(7) 0.0152(8) 0.0004(6) 0.0012(6) 0.0018(6)
N5 0.0120(7) 0.0116(7) 0.0146(8) -0.0016(5) 0.0023(6) 0.0031(5)
C1 0.0119(8) 0.0127(8) 0.0138(9) 0.0025(6) 0.0004(7) -0.0007(6)
C2 0.0176(9) 0.0249(10) 0.0160(9) 0.0021(7) 0.0040(7) 0.0063(8)
C3 0.0230(10) 0.0339(11) 0.0133(10) 0.0031(8) 0.0023(8) 0.0030(8)
C4 0.0209(9) 0.0257(10) 0.0217(11) 0.0094(8) -0.0021(8) 0.0039(8)
C5 0.0251(10) 0.0176(9) 0.0283(11) 0.0045(8) 0.0028(9) 0.0069(8)
C6 0.0226(9) 0.0162(9) 0.0178(10) 0.0000(7) 0.0042(8) 0.0041(7)
C7 0.0142(8) 0.0130(8) 0.0106(8) -0.0003(6) 0.0037(7) 0.0042(6)
C8 0.0112(8) 0.0168(8) 0.0103(8) -0.0011(6) 0.0004(6) 0.0046(6)
C9 0.0155(8) 0.0170(8) 0.0162(9) 0.0001(7) 0.0031(7) 0.0026(7)
C10 0.0183(9) 0.0213(9) 0.0186(10) -0.0060(7) 0.0015(7) 0.0048(7)
C11 0.0205(9) 0.0314(10) 0.0136(9) -0.0031(8) 0.0047(8) 0.0081(8)
C12 0.0244(10) 0.0258(10) 0.0173(10) 0.0046(8) 0.0092(8) 0.0068(8)
C13 0.0172(8) 0.0163(8) 0.0159(9) 0.0009(7) 0.0043(7) 0.0036(7)
C14 0.0131(8) 0.0138(8) 0.0105(8) 0.0015(6) 0.0048(7) 0.0027(6)
C15 0.0116(8) 0.0184(9) 0.0210(10) 0.0016(7) 0.0003(7) 0.0012(7)
C16 0.0189(9) 0.0256(10) 0.0210(10) -0.0025(8) -0.0051(8) 0.0044(8)
C19 0.0185(9) 0.0155(9) 0.0216(10) 0.0016(7) -0.0010(8) 0.0059(7)
C18 0.0308(11) 0.0297(11) 0.0308(12) -0.0069(9) 0.0022(10) 0.0135(9)
Cl1 0.0173(2) 0.0165(2) 0.0178(2) 0.00005(16) 0.00463(17) 0.00175(16)
O1S 0.0300(8) 0.0281(7) 0.0217(8) -0.0025(6) 0.0058(6) 0.0140(6)
C1S 0.0209(10) 0.0339(11) 0.0274(12) 0.0018(9) 0.0037(9) 0.0045(9)

loop_
_atom_type_symbol
_atom_type_description
_atom_type_scat_dispersion_real
_atom_type_scat_dispersion_imag
_atom_type_scat_source
C C 0.0033 0.0016 'International Tables Vol C Tables 4.2.6.8 and 6.1.1.4'
H H 0.0000 0.0000 'International Tables Vol C Tables 4.2.6.8 and 6.1.1.4'
N N 0.0061 0.0033 'International Tables Vol C Tables 4.2.6.8 and 6.1.1.4'
Cl Cl 0.1484 0.1585 'International Tables Vol C Tables 4.2.6.8 and 6.1.1.4'
Pt Pt -1.7033 8.3905 'International Tables Vol C Tables 4.2.6.8 and 6.1.1.4'
O O 0.0106 0.0060 'International Tables Vol C Tables 4.2.6.8 and 6.1.1.4'

loop_
_geom_angle_atom_site_label_1
_geom_angle_atom_site_label_2
_geom_angle_atom_site_label_3
_geom_angle
_geom_angle_site_symmetry_1
_geom_angle_site_symmetry_3
N5 Pt1 N5 180.00(3) 2_776 .
N5 Pt1 N1 94.33(6) 2_776 .
N5 Pt1 N1 85.67(6) . .
N5 Pt1 N1 85.67(6) 2_776 2_776
N5 Pt1 N1 94.33(6) . 2_776
N1 Pt1 N1 180.0 . 2_776
C7 N1 C1 118.35(14) . .
C7 N1 Pt1 122.38(12) . .
C1 N1 Pt1 118.78(11) . .
C7 N2 H2N 120.0 . .
C7 N2 H2M 120.0 . .
H2N N2 H2M 120.0 . .
C14 N3 C7 118.04(14) . .
C14 N3 C8 117.26(14) . .
C7 N3 C8 117.75(13) . .
C14 N4 C15 122.94(14) . .
C14 N4 C19 120.64(15) . .
C15 N4 C19 116.08(14) . .
C14 N5 Pt1 122.02(11) . .
C14 N5 H5N 118.3 . .
Pt1 N5 H5N 119.7 . .
C2 C1 C6 120.23(17) . .
C2 C1 N1 120.08(15) . .
C6 C1 N1 119.62(16) . .
C3 C2 C1 119.55(17) . .
C3 C2 H2 120.2 . .
C1 C2 H2 120.2 . .
C2 C3 C4 120.56(18) . .
C2 C3 H3 119.7 . .
C4 C3 H3 119.7 . .
C5 C4 C3 119.51(19) . .
C5 C4 H4 120.2 . .
C3 C4 H4 120.2 . .
C4 C5 C6 120.61(18) . .
C4 C5 H5A 119.7 . .
C6 C5 H5A 119.7 . .
C5 C6 C1 119.55(18) . .
C5 C6 H6 120.2 . .
C1 C6 H6 120.2 . .
N1 C7 N2 126.00(16) . .
N1 C7 N3 119.12(15) . .
N2 C7 N3 114.88(15) . .
C9 C8 C13 120.23(16) . .
C9 C8 N3 120.91(15) . .
C13 C8 N3 118.86(15) . .
C8 C9 C10 119.09(17) . .
C8 C9 H9 120.5 . .
C10 C9 H9 120.5 . .
C11 C10 C9 121.02(17) . .
C11 C10 H10 119.5 . .
C9 C10 H10 119.5 . .
C12 C11 C10 119.33(17) . .
C12 C11 H11 120.3 . .
C10 C11 H11 120.3 . .
C11 C12 C13 120.46(18) . .
C11 C12 H12 119.8 . .
C13 C12 H12 119.8 . .
C12 C13 C8 119.84(17) . .
C12 C13 H13 120.1 . .
C8 C13 H13 120.1 . .
N5 C14 N4 125.88(15) . .
N5 C14 N3 119.01(15) . .
N4 C14 N3 115.08(15) . .
N4 C15 C16 114.33(15) . .
N4 C15 H15A 108.7 . .
C16 C15 H15A 108.7 . .
N4 C15 H15B 108.7 . .
C16 C15 H15B 108.7 . .
H15A C15 H15B 107.6 . .
C15 C16 H16A 109.5 . .
C15 C16 H16B 109.5 . .
H16A C16 H16B 109.5 . .
C15 C16 H16C 109.5 . .
H16A C16 H16C 109.5 . .
H16B C16 H16C 109.5 . .
N4 C19 C18 113.49(16) . .
N4 C19 H19A 108.9 . .
C18 C19 H19A 108.9 . .
N4 C19 H19B 108.9 . .
C18 C19 H19B 108.9 . .
H19A C19 H19B 107.7 . .
C19 C18 H18A 109.5 . .
C19 C18 H18B 109.5 . .
H18A C18 H18B 109.5 . .
C19 C18 H18C 109.5 . .
H18A C18 H18C 109.5 . .
H18B C18 H18C 109.5 . .
C1S O1S H1O 109.5 . .
O1S C1S H1SA 109.5 . .
O1S C1S H1SB 109.5 . .
H1SA C1S H1SB 109.5 . .
O1S C1S H1SC 109.5 . .
H1SA C1S H1SC 109.5 . .
H1SB C1S H1SC 109.5 . .

loop_
_geom_bond_atom_site_label_1
_geom_bond_atom_site_label_2
_geom_bond_distance
_geom_bond_site_symmetry_2
_geom_bond_publ_flag
Pt1 N5 2.0075(14) 2_776 ?
Pt1 N5 2.0075(14) . yes
Pt1 N1 2.0110(14) . yes
Pt1 N1 2.0110(14) 2_776 ?
N1 C7 1.307(2) . yes
N1 C1 1.438(2) . yes
N2 C7 1.324(2) . yes
N2 H2N 0.8800 . ?
N2 H2M 0.8800 . ?
N3 C14 1.411(2) . yes
N3 C7 1.426(2) . yes
N3 C8 1.442(2) . yes
N4 C14 1.342(2) . yes
N4 C15 1.471(2) . yes
N4 C19 1.472(2) . yes
N5 C14 1.299(2) . yes
N5 H5N 0.8434 . ?
C1 C2 1.387(2) . ?
C1 C6 1.391(2) . ?
C2 C3 1.386(3) . ?
C2 H2 0.9500 . ?
C3 C4 1.389(3) . ?
C3 H3 0.9500 . ?
C4 C5 1.380(3) . ?
C4 H4 0.9500 . ?
C5 C6 1.387(3) . ?
C5 H5A 0.9500 . ?
C6 H6 0.9500 . ?
C8 C9 1.391(2) . ?
C8 C13 1.392(2) . ?
C9 C10 1.391(3) . ?
C9 H9 0.9500 . ?
C10 C11 1.386(3) . ?
C10 H10 0.9500 . ?
C11 C12 1.386(3) . ?
C11 H11 0.9500 . ?
C12 C13 1.387(3) . ?
C12 H12 0.9500 . ?
C13 H13 0.9500 . ?
C15 C16 1.520(3) . ?
C15 H15A 0.9900 . ?
C15 H15B 0.9900 . ?
C16 H16A 0.9800 . ?
C16 H16B 0.9800 . ?
C16 H16C 0.9800 . ?
C19 C18 1.519(3) . ?
C19 H19A 0.9900 . ?
C19 H19B 0.9900 . ?
C18 H18A 0.9800 . ?
C18 H18B 0.9800 . ?
C18 H18C 0.9800 . ?
O1S C1S 1.411(3) . ?
O1S H1O 0.8400 . ?
C1S H1SA 0.9800 . ?
C1S H1SB 0.9800 . ?
C1S H1SC 0.9800 . ?

loop_
_geom_hbond_atom_site_label_D
_geom_hbond_atom_site_label_H
_geom_hbond_atom_site_label_A
_geom_hbond_distance_DH
_geom_hbond_distance_HA
_geom_hbond_distance_DA
_geom_hbond_angle_DHA
_geom_hbond_site_symmetry_A
_geom_hbond_publ_flag
N2 H2M Cl1 0.88 2.37 3.2333(16) 167.9 . yes
N2 H2N Cl1 0.88 2.48 3.2044(16) 140.4 2_666 yes
N5 H5N O1S 0.84 2.12 2.9080(19) 155.3 2_676 yes
C6 H6 O1S 0.95 2.56 3.291(2) 133.8 1_655 yes
O1S H1O Cl1 0.84 2.25 3.0794(14) 172.2 . yes
